data_7229348
loop_
_publ_author_name
'Ahuja, Dipali'
'Bannigan, Pauric'
'Rasmuson, Ake'

_publ_section_title
;
 Study of three solvates of sulfamethazine
;
_journal_name_full CrystEngComm
_journal_paper_doi 10.1039/C7CE01610G
_journal_year 2017
_chemical_formula_moiety 'C12 H14 N4 O2 S, C2 H6 O S'
_chemical_formula_sum 'C14 H20 N4 O3 S2'
_chemical_formula_weight 356.46
_chemical_name_common SMT-DMSO
_chemical_name_systematic 'Sulfamethazine-DMSO Solvate'
_space_group_crystal_system monoclinic
_space_group_IT_number 14
_space_group_name_Hall '-P 2yn'
_space_group_name_H-M_alt 'P 1 21/n 1'
_symmetry_space_group_name_Hall '-P 2yn'
_symmetry_space_group_name_H-M 'P 1 21/n 1'
_atom_sites_solution_hydrogens mixed
_atom_sites_solution_primary direct
_audit_creation_date 2017-08-03
_audit_creation_method
;
Olex2 1.2
(compiled 2017.07.20 svn.r3457 for OlexSys, GUI svn.r5370)
;
_audit_update_record
;
2017-08-24 deposited with the CCDC.
2017-10-17 downloaded from the CCDC.
;
_cell_angle_alpha 90
_cell_angle_beta 107.3840(10)
_cell_angle_gamma 90
_cell_formula_units_Z 4
_cell_length_a 9.3368(4)
_cell_length_b 13.3286(6)
_cell_length_c 14.8884(6)
_cell_measurement_reflns_used 9482
_cell_measurement_temperature 298(2)
_cell_measurement_theta_max 27.51
_cell_measurement_theta_min 2.75
_cell_volume 1768.18(13)
_computing_cell_refinement 'SAINT v8.37A (Bruker, 2015)'
_computing_data_reduction 'SAINT v8.37A (Bruker, 2015)'
_computing_molecular_graphics 'Olex2 (Dolomanov et al., 2009)'
_computing_publication_material 'Olex2 (Dolomanov et al., 2009)'
_computing_structure_refinement 'ShelXL (Sheldrick, 2015)'
_computing_structure_solution 'ShelXS (Sheldrick, 2008)'
_diffrn_ambient_temperature 298.0
_diffrn_measured_fraction_theta_full 0.976
_diffrn_measured_fraction_theta_max 0.975
_diffrn_measurement_device_type 'Bruker D8 Quest'
_diffrn_measurement_method '\f and \w scans'
_diffrn_radiation_type MoK\a
_diffrn_radiation_wavelength 0.71073
_diffrn_reflns_av_R_equivalents 0.0136
_diffrn_reflns_av_unetI/netI 0.0144
_diffrn_reflns_Laue_measured_fraction_full 0.976
_diffrn_reflns_Laue_measured_fraction_max 0.975
_diffrn_reflns_limit_h_max 12
_diffrn_reflns_limit_h_min -12
_diffrn_reflns_limit_k_max 17
_diffrn_reflns_limit_k_min -17
_diffrn_reflns_limit_l_max 19
_diffrn_reflns_limit_l_min -14
_diffrn_reflns_number 13208
_diffrn_reflns_point_group_measured_fraction_full 0.976
_diffrn_reflns_point_group_measured_fraction_max 0.975
_diffrn_reflns_theta_full 25.242
_diffrn_reflns_theta_max 27.509
_diffrn_reflns_theta_min 3.377
_exptl_absorpt_coefficient_mu 0.320
_exptl_absorpt_correction_T_max 0.7456
_exptl_absorpt_correction_T_min 0.7073
_exptl_absorpt_correction_type multi-scan
_exptl_absorpt_process_details
;
SADABS-2016/2 (Bruker,2016/2) was used for absorption correction.
wR2(int) was 0.0680 before and 0.0286 after correction.
The Ratio of minimum to maximum transmission is 0.9486.
The \l/2 correction factor is Not present.
;
_exptl_crystal_colour white
_exptl_crystal_colour_primary white
_exptl_crystal_density_diffrn 1.339
_exptl_crystal_description PLATE
_exptl_crystal_F_000 752
_exptl_crystal_size_max 2
_exptl_crystal_size_mid 1
_exptl_crystal_size_min 0.5
_refine_diff_density_max 0.679
_refine_diff_density_min -0.586
_refine_diff_density_rms 0.046
_refine_ls_extinction_method none
_refine_ls_goodness_of_fit_ref 1.079
_refine_ls_hydrogen_treatment constr
_refine_ls_matrix_type full
_refine_ls_number_parameters 213
_refine_ls_number_reflns 3961
_refine_ls_number_restraints 0
_refine_ls_restrained_S_all 1.079
_refine_ls_R_factor_all 0.0517
_refine_ls_R_factor_gt 0.0461
_refine_ls_shift/su_max 0.000
_refine_ls_shift/su_mean 0.000
_refine_ls_structure_factor_coef Fsqd
_refine_ls_weighting_details 'w=1/[\s^2^(Fo^2^)+(0.0653P)^2^+0.9281P] where P=(Fo^2^+2Fc^2^)/3'
_refine_ls_weighting_scheme calc
_refine_ls_wR_factor_gt 0.1295
_refine_ls_wR_factor_ref 0.1341
_reflns_Friedel_coverage 0.000
_reflns_number_gt 3492
_reflns_number_total 3961
_reflns_threshold_expression 'I > 2\s(I)'
_cod_data_source_file c7ce01610g1.cif
_cod_data_source_block pbda03_0m_a
_cod_database_code 7229348
_shelxl_version_number 2013-3
_shelx_space_group_comment
;
The symmetry employed for this shelxl refinement is uniquely defined
by the following loop, which should always be used as a source of
symmetry information in preference to the above space-group names.
They are only intended as comments.
;
_shelx_estimated_absorpt_t_max 0.856
_shelx_estimated_absorpt_t_min 0.567
_olex2_refinement_description
;
1. Fixed Uiso
 At 1.2 times of:
  All C(H) groups, All N(H) groups, All N(H,H) groups
 At 1.5 times of:
  All C(H,H,H) groups
2.a Rotating group:
 N1(H1A,H1B)
2.b Aromatic/amide H refined with riding coordinates:
 N2(H2), C2(H2A), C3(H3), C5(H5), C6(H6), C9(H9)
2.c Idealised Me refined as rotating group:
 C12(H12A,H12B,H12C), C11(H11A,H11B,H11C), C1D(H1DA,H1DB,H1DC), C2D(H2DA,H2DB,
 H2DC)
;
_olex2_submission_special_instructions 'No special instructions were received'

loop_
_space_group_symop_operation_xyz
'x, y, z'
'-x+1/2, y+1/2, -z+1/2'
'-x, -y, -z'
'x-1/2, -y-1/2, z-1/2'

loop_
_atom_site_label
_atom_site_type_symbol
_atom_site_fract_x
_atom_site_fract_y
_atom_site_fract_z
_atom_site_U_iso_or_equiv
_atom_site_adp_type
_atom_site_occupancy
_atom_site_site_symmetry_order
_atom_site_calc_flag
_atom_site_refinement_flags_posn
S1 S 0.58342(5) 0.28239(3) 0.01193(3) 0.03523(15) Uani 1 1 d .
C4 C 0.67987(19) 0.34321(12) 0.11588(12) 0.0336(3) Uani 1 1 d .
N4 N 0.75735(19) 0.42480(11) -0.06944(11) 0.0399(3) Uani 1 1 d .
N3 N 0.8803(2) 0.28740(12) -0.11974(12) 0.0435(4) Uani 1 1 d .
N2 N 0.70420(18) 0.25807(11) -0.04471(11) 0.0384(3) Uani 1 1 d .
H2 H 0.7200 0.1959 -0.0539 0.046 Uiso 1 1 calc R
O2 O 0.54370(17) 0.18345(10) 0.03526(11) 0.0483(4) Uani 1 1 d .
C1 C 0.8187(2) 0.42870(14) 0.29098(13) 0.0409(4) Uani 1 1 d .
O1 O 0.46704(16) 0.34566(11) -0.04252(10) 0.0500(4) Uani 1 1 d .
C2 C 0.7013(2) 0.47757(14) 0.22534(14) 0.0418(4) Uani 1 1 d .
H2A H 0.6690 0.5396 0.2403 0.050 Uiso 1 1 calc R
C3 C 0.6322(2) 0.43567(13) 0.13867(13) 0.0387(4) Uani 1 1 d .
H3 H 0.5539 0.4692 0.0956 0.046 Uiso 1 1 calc R
C8 C 0.8413(2) 0.48924(14) -0.10232(14) 0.0446(4) Uani 1 1 d .
C5 C 0.8002(2) 0.29468(13) 0.17933(13) 0.0404(4) Uani 1 1 d .
H5 H 0.8339 0.2335 0.1633 0.048 Uiso 1 1 calc R
C6 C 0.8692(2) 0.33676(14) 0.26531(14) 0.0443(4) Uani 1 1 d .
H6 H 0.9501 0.3043 0.3071 0.053 Uiso 1 1 calc R
C7 C 0.7841(2) 0.32839(13) -0.07956(12) 0.0346(4) Uani 1 1 d .
C9 C 0.9459(3) 0.45561(17) -0.14285(17) 0.0550(5) Uani 1 1 d .
H9 H 1.0047 0.5006 -0.1641 0.066 Uiso 1 1 calc R
N1 N 0.8851(3) 0.46818(16) 0.37839(13) 0.0626(5) Uani 1 1 d .
H1A H 0.9811 0.4651 0.3903 0.075 Uiso 1 1 d GR
H1B H 0.8582 0.5300 0.3790 0.075 Uiso 1 1 d GR
C10 C 0.9626(3) 0.35274(17) -0.15167(16) 0.0525(5) Uani 1 1 d .
C12 C 0.8118(3) 0.59857(16) -0.0929(2) 0.0629(6) Uani 1 1 d .
H12A H 0.7422 0.6224 -0.1503 0.094 Uiso 1 1 calc GR
H12B H 0.9042 0.6352 -0.0805 0.094 Uiso 1 1 calc GR
H12C H 0.7701 0.6082 -0.0419 0.094 Uiso 1 1 calc GR
S1D S 0.23780(8) -0.00023(6) 0.11894(6) 0.0718(2) Uani 1 1 d .
O1D O 0.2046(2) -0.05887(12) 0.02891(13) 0.0683(5) Uani 1 1 d .
C11 C 1.0727(4) 0.3089(2) -0.1962(3) 0.0830(9) Uani 1 1 d .
H11A H 1.1698 0.3050 -0.1503 0.124 Uiso 1 1 calc GR
H11B H 1.0783 0.3507 -0.2475 0.124 Uiso 1 1 calc GR
H11C H 1.0405 0.2428 -0.2193 0.124 Uiso 1 1 calc GR
C1D C 0.0800(4) -0.0134(3) 0.1591(2) 0.0833(9) Uani 1 1 d .
H1DA H -0.0076 0.0098 0.1115 0.125 Uiso 1 1 calc GR
H1DB H 0.0940 0.0256 0.2153 0.125 Uiso 1 1 calc GR
H1DC H 0.0675 -0.0827 0.1725 0.125 Uiso 1 1 calc GR
C2D C 0.2098(5) 0.1276(2) 0.0825(4) 0.1143(15) Uani 1 1 d .
H2DA H 0.2794 0.1454 0.0490 0.171 Uiso 1 1 calc GR
H2DB H 0.2258 0.1699 0.1368 0.171 Uiso 1 1 calc GR
H2DC H 0.1091 0.1363 0.0421 0.171 Uiso 1 1 calc GR

loop_
_atom_site_aniso_label
_atom_site_aniso_U_11
_atom_site_aniso_U_22
_atom_site_aniso_U_33
_atom_site_aniso_U_23
_atom_site_aniso_U_13
_atom_site_aniso_U_12
S1 0.0381(2) 0.0309(2) 0.0402(3) -0.00139(16) 0.01697(18) -0.00226(15)
C4 0.0399(9) 0.0294(8) 0.0358(8) 0.0019(6) 0.0181(7) 0.0010(6)
N4 0.0509(9) 0.0316(7) 0.0406(8) 0.0003(6) 0.0190(7) -0.0020(6)
N3 0.0500(9) 0.0382(8) 0.0509(9) -0.0037(7) 0.0282(8) -0.0028(7)
N2 0.0511(9) 0.0272(7) 0.0455(8) -0.0017(6) 0.0274(7) -0.0008(6)
O2 0.0569(8) 0.0368(7) 0.0597(9) -0.0032(6) 0.0305(7) -0.0136(6)
C1 0.0497(10) 0.0378(9) 0.0394(9) -0.0020(7) 0.0195(8) -0.0034(8)
O1 0.0422(7) 0.0506(8) 0.0528(8) -0.0036(6) 0.0075(6) 0.0070(6)
C2 0.0506(10) 0.0311(8) 0.0495(10) -0.0040(7) 0.0237(8) 0.0032(7)
C3 0.0415(9) 0.0321(8) 0.0447(9) 0.0027(7) 0.0164(8) 0.0055(7)
C8 0.0534(11) 0.0350(9) 0.0451(10) 0.0034(7) 0.0142(8) -0.0051(8)
C5 0.0494(10) 0.0316(8) 0.0423(9) 0.0012(7) 0.0168(8) 0.0079(7)
C6 0.0510(11) 0.0395(9) 0.0412(9) 0.0045(8) 0.0122(8) 0.0075(8)
C7 0.0412(9) 0.0327(8) 0.0320(8) -0.0007(6) 0.0142(7) -0.0030(7)
C9 0.0637(13) 0.0469(11) 0.0636(13) 0.0065(10) 0.0330(11) -0.0118(10)
N1 0.0737(13) 0.0566(11) 0.0511(11) -0.0151(9) 0.0089(10) 0.0056(10)
C10 0.0581(12) 0.0497(11) 0.0601(13) -0.0025(10) 0.0336(10) -0.0073(9)
C12 0.0823(17) 0.0345(10) 0.0748(16) 0.0040(10) 0.0276(13) -0.0058(10)
S1D 0.0588(4) 0.0740(4) 0.0848(5) -0.0156(3) 0.0245(3) 0.0140(3)
O1D 0.0921(13) 0.0449(8) 0.0747(11) 0.0037(8) 0.0351(10) 0.0185(9)
C11 0.090(2) 0.0699(17) 0.121(3) -0.0094(17) 0.080(2) -0.0101(15)
C1D 0.081(2) 0.100(2) 0.0768(19) 0.0005(17) 0.0357(16) 0.0066(17)
C2D 0.128(3) 0.0499(16) 0.197(5) -0.029(2) 0.099(3) -0.0183(18)

loop_
_atom_type_symbol
_atom_type_description
_atom_type_scat_dispersion_real
_atom_type_scat_dispersion_imag
_atom_type_scat_source
C C 0.0033 0.0016 'International Tables Vol C Tables 4.2.6.8 and 6.1.1.4'
H H 0.0000 0.0000 'International Tables Vol C Tables 4.2.6.8 and 6.1.1.4'
N N 0.0061 0.0033 'International Tables Vol C Tables 4.2.6.8 and 6.1.1.4'
O O 0.0106 0.0060 'International Tables Vol C Tables 4.2.6.8 and 6.1.1.4'
S S 0.1246 0.1234 'International Tables Vol C Tables 4.2.6.8 and 6.1.1.4'

loop_
_geom_angle_atom_site_label_1
_geom_angle_atom_site_label_2
_geom_angle_atom_site_label_3
_geom_angle
N2 S1 C4 107.37(8)
O2 S1 C4 108.30(8)
O2 S1 N2 102.15(8)
O1 S1 C4 109.56(8)
O1 S1 N2 110.61(9)
O1 S1 O2 118.19(9)
C3 C4 S1 120.85(14)
C3 C4 C5 120.00(16)
C5 C4 S1 119.01(13)
C7 N4 C8 115.21(17)
C7 N3 C10 115.27(17)
C7 N2 S1 126.17(12)
C2 C1 C6 118.31(17)
N1 C1 C2 121.68(18)
N1 C1 C6 120.00(19)
C3 C2 C1 121.20(17)
C2 C3 C4 119.67(17)
N4 C8 C9 121.33(18)
N4 C8 C12 116.28(19)
C9 C8 C12 122.4(2)
C6 C5 C4 120.17(17)
C5 C6 C1 120.58(18)
N4 C7 N3 128.47(16)
N4 C7 N2 118.03(16)
N3 C7 N2 113.50(15)
C8 C9 C10 118.66(19)
N3 C10 C9 121.0(2)
N3 C10 C11 116.5(2)
C9 C10 C11 122.5(2)
O1D S1D C1D 106.35(14)
O1D S1D C2D 104.68(18)
C1D S1D C2D 97.88(18)

loop_
_geom_bond_atom_site_label_1
_geom_bond_atom_site_label_2
_geom_bond_distance
S1 C4 1.7409(18)
S1 N2 1.6297(15)
S1 O2 1.4402(14)
S1 O1 1.4222(14)
C4 C3 1.387(2)
C4 C5 1.393(2)
N4 C8 1.349(2)
N4 C7 1.326(2)
N3 C7 1.335(2)
N3 C10 1.339(3)
N2 C7 1.391(2)
C1 C2 1.393(3)
C1 C6 1.406(3)
C1 N1 1.368(3)
C2 C3 1.377(3)
C8 C9 1.368(3)
C8 C12 1.497(3)
C5 C6 1.369(3)
C9 C10 1.391(3)
C10 C11 1.499(3)
S1D O1D 1.5018(19)
S1D C1D 1.756(3)
S1D C2D 1.783(4)
